data_4134421
loop_
_publ_author_name
'Hermann, Alexander'
'Arrowsmith, Merle'
'Trujillo-Gonzalez, Daniel E'
'Jim\'enez-Halla, J Oscar C'
'Vargas, Alfredo'
'Braunschweig, Holger'

_publ_section_title
;
 Trapping of a Borirane Intermediate in the Reductive Coupling of an
 Arylborane to a Diborene.
;
_journal_issue 12
_journal_name_full 'Journal of the American Chemical Society'
_journal_page_first 5562
_journal_page_last 5567
_journal_paper_doi 10.1021/jacs.0c02306
_journal_volume 142
_journal_year 2020
_chemical_formula_moiety 'C34 H38 B F6 N O2'
_chemical_formula_sum 'C34 H38 B F6 N O2'
_chemical_formula_weight 617.46
_space_group_crystal_system monoclinic
_space_group_IT_number 15
_space_group_name_Hall '-C 2yc'
_space_group_name_H-M_alt 'C 1 2/c 1'
_atom_sites_solution_hydrogens geom
_audit_creation_method SHELXL-2018/3
_cell_angle_alpha 90
_cell_angle_beta 130.261(7)
_cell_angle_gamma 90
_cell_formula_units_Z 8
_cell_length_a 24.208(9)
_cell_length_b 16.720(8)
_cell_length_c 20.187(7)
_cell_measurement_reflns_used 8777
_cell_measurement_temperature 100(2)
_cell_measurement_theta_max 26.53
_cell_measurement_theta_min 2.43
_cell_volume 6235(4)
_computing_cell_refinement 'Saint+ ver. V8.37A (Bruker AXS)'
_computing_data_collection 'APEX2 ver. 2014.9 (Bruker AXS)'
_computing_data_reduction 'Saint+ ver. V8.37A (Bruker AXS)'
_computing_molecular_graphics 'ShelXLe (Huebschle et all, 2011)'
_computing_publication_material 'SHELXL-2018/3 (Sheldrick, 2018)'
_computing_structure_refinement 'SHELXL-2018/3 (Sheldrick, 2018)'
_computing_structure_solution 'SHELXT (Sheldrick, 2014)'
_diffrn_ambient_temperature 100(2)
_diffrn_detector 'CMOS area detector (Photon II)'
_diffrn_detector_area_resol_mean 7.5
_diffrn_measured_fraction_theta_full 0.987
_diffrn_measured_fraction_theta_max 0.986
_diffrn_measurement_device_type 'Bruker D8 Quest'
_diffrn_measurement_method '\f and \w scans'
_diffrn_radiation_monochromator 'multi-layer mirror'
_diffrn_radiation_type MoK\a
_diffrn_radiation_wavelength 0.71073
_diffrn_reflns_av_R_equivalents 0.1411
_diffrn_reflns_av_unetI/netI 0.0786
_diffrn_reflns_Laue_measured_fraction_full 0.987
_diffrn_reflns_Laue_measured_fraction_max 0.986
_diffrn_reflns_limit_h_max 29
_diffrn_reflns_limit_h_min -29
_diffrn_reflns_limit_k_max 20
_diffrn_reflns_limit_k_min -20
_diffrn_reflns_limit_l_max 24
_diffrn_reflns_limit_l_min -22
_diffrn_reflns_number 44118
_diffrn_reflns_point_group_measured_fraction_full 0.987
_diffrn_reflns_point_group_measured_fraction_max 0.986
_diffrn_reflns_theta_full 26.000
_diffrn_reflns_theta_max 26.022
_diffrn_reflns_theta_min 2.078
_diffrn_source 'microfocus sealed tube (Incoatec ImS)'
_exptl_absorpt_coefficient_mu 0.105
_exptl_absorpt_correction_T_max 0.7454
_exptl_absorpt_correction_T_min 0.4895
_exptl_absorpt_correction_type multi-scan
_exptl_absorpt_process_details 'SadAbs 2016/2 (Bruker AXS)'
_exptl_crystal_colour yellow
_exptl_crystal_density_diffrn 1.316
_exptl_crystal_description block
_exptl_crystal_F_000 2592
_exptl_crystal_size_max 0.474
_exptl_crystal_size_mid 0.453
_exptl_crystal_size_min 0.142
_refine_diff_density_max 0.337
_refine_diff_density_min -0.292
_refine_diff_density_rms 0.066
_refine_ls_extinction_method none
_refine_ls_goodness_of_fit_ref 1.027
_refine_ls_hydrogen_treatment constr
_refine_ls_matrix_type full
_refine_ls_number_parameters 433
_refine_ls_number_reflns 6056
_refine_ls_number_restraints 66
_refine_ls_restrained_S_all 1.027
_refine_ls_R_factor_all 0.0930
_refine_ls_R_factor_gt 0.0610
_refine_ls_shift/su_max 0.000
_refine_ls_shift/su_mean 0.000
_refine_ls_structure_factor_coef Fsqd
_refine_ls_weighting_details 'w=1/[\s^2^(Fo^2^)+(0.0805P)^2^+4.3032P] where P=(Fo^2^+2Fc^2^)/3'
_refine_ls_weighting_scheme calc
_refine_ls_wR_factor_gt 0.1459
_refine_ls_wR_factor_ref 0.1663
_reflns_Friedel_coverage 0.000
_reflns_number_gt 4258
_reflns_number_total 6056
_reflns_threshold_expression 'I > 2\s(I)'
_cod_data_source_file ja0c02306_si_003.cif
_cod_data_source_block test_a
_cod_depositor_comments 'Adding full bibliography for 4134419--4134425.cif.'
_cod_original_sg_symbol_H-M 'C 2/c'
_cod_database_code 4134421
_shelx_shelxl_version_number 2018/3
_shelx_space_group_comment
;
The symmetry employed for this shelxl refinement is uniquely defined
by the following loop, which should always be used as a source of
symmetry information in preference to the above space-group names.
They are only intended as comments.
;
_shelx_estimated_absorpt_t_min 0.952
_shelx_estimated_absorpt_t_max 0.985

loop_
_space_group_symop_operation_xyz
'x, y, z'
'-x, y, -z+1/2'
'x+1/2, y+1/2, z'
'-x+1/2, y+1/2, -z+1/2'
'-x, -y, -z'
'x, -y, z-1/2'
'-x+1/2, -y+1/2, -z'
'x+1/2, -y+1/2, z-1/2'

loop_
_atom_site_label
_atom_site_type_symbol
_atom_site_fract_x
_atom_site_fract_y
_atom_site_fract_z
_atom_site_U_iso_or_equiv
_atom_site_adp_type
_atom_site_occupancy
_atom_site_site_symmetry_order
_atom_site_calc_flag
_atom_site_refinement_flags_posn
_atom_site_refinement_flags_adp
_atom_site_refinement_flags_occupancy
_atom_site_disorder_assembly
_atom_site_disorder_group
F1 F 0.46567(8) 0.49233(9) 0.40134(9) 0.0377(4) Uani 1 1 d . . . . .
O1 O 0.26486(8) 0.33975(9) 0.34055(9) 0.0224(4) Uani 1 1 d . . . . .
N1 N 0.34250(10) 0.17718(11) 0.37967(11) 0.0188(4) Uani 1 1 d . . . . .
B1 B 0.26109(14) 0.29338(16) 0.27051(16) 0.0206(6) Uani 1 1 d . . . . .
C1 C 0.30231(12) 0.33865(13) 0.23954(14) 0.0204(5) Uani 1 1 d . . . . .
C2 C 0.27649(13) 0.34031(14) 0.15161(15) 0.0248(5) Uani 1 1 d . . . . .
H2 H 0.233770 0.310747 0.109168 0.030 Uiso 1 1 calc R U . . .
O2 O 0.18727(8) 0.29124(9) 0.19698(10) 0.0233(4) Uani 1 1 d . . . . .
F2 F 0.51478(8) 0.42278(10) 0.35743(11) 0.0454(4) Uani 1 1 d . . . . .
C3 C 0.30895(14) 0.38202(14) 0.12254(15) 0.0245(5) Uani 1 1 d . . . . .
F3 F 0.46669(8) 0.53401(8) 0.29499(9) 0.0347(4) Uani 1 1 d . . . . .
C4 C 0.36827(14) 0.42457(14) 0.17986(15) 0.0254(5) Uani 1 1 d . . . . .
H4 H 0.392309 0.453070 0.164227 0.031 Uiso 1 1 calc R U . . .
C5 C 0.39407(13) 0.42502(14) 0.26711(15) 0.0237(5) Uani 1 1 d . . . . .
C6 C 0.36168(12) 0.38301(13) 0.29657(14) 0.0208(5) Uani 1 1 d . . . . .
H6 H 0.381937 0.386558 0.355421 0.025 Uiso 1 1 calc R U . . .
C7 C 0.28188(16) 0.37942(15) 0.02916(17) 0.0339(6) Uani 1 1 d . U . . .
C8 C 0.45939(14) 0.46805(15) 0.32999(16) 0.0286(6) Uani 1 1 d . . . . .
C9 C 0.20122(12) 0.36980(14) 0.30352(15) 0.0223(5) Uani 1 1 d . . . . .
C10 C 0.15521(12) 0.34072(13) 0.21936(14) 0.0211(5) Uani 1 1 d . . . . .
C11 C 0.08732(13) 0.36068(15) 0.17057(16) 0.0285(6) Uani 1 1 d . . . . .
H11 H 0.052878 0.341263 0.112851 0.034 Uiso 1 1 calc R U . . .
C12 C 0.06617(15) 0.41367(16) 0.20760(18) 0.0348(6) Uani 1 1 d . . . . .
H12 H 0.016541 0.428159 0.171904 0.042 Uiso 1 1 calc R U . . .
C13 C 0.11201(14) 0.44454(16) 0.28995(17) 0.0327(6) Uani 1 1 d . . . . .
H13 H 0.095147 0.479738 0.310447 0.039 Uiso 1 1 calc R U . . .
C14 C 0.18090(13) 0.42310(15) 0.33967(16) 0.0262(6) Uani 1 1 d . . . . .
H14 H 0.215530 0.442528 0.397349 0.031 Uiso 1 1 calc R U . . .
C15 C 0.28578(12) 0.19945(14) 0.30779(14) 0.0198(5) Uani 1 1 d . . . . .
C16 C 0.23853(13) 0.12799(14) 0.26312(14) 0.0236(5) Uani 1 1 d . . . . .
C17 C 0.28444(13) 0.05642(14) 0.31734(15) 0.0268(6) Uani 1 1 d . . . . .
H17A H 0.255071 0.015554 0.317770 0.032 Uiso 1 1 calc R U . . .
H17B H 0.306539 0.031916 0.294674 0.032 Uiso 1 1 calc R U . . .
C18 C 0.34114(13) 0.08968(14) 0.40602(15) 0.0246(6) Uani 1 1 d . . . . .
C19 C 0.21851(15) 0.12191(16) 0.16984(15) 0.0324(6) Uani 1 1 d . . . . .
H19A H 0.193226 0.071412 0.141748 0.049 Uiso 1 1 calc R U . . .
H19B H 0.263016 0.123853 0.177968 0.049 Uiso 1 1 calc R U . . .
H19C H 0.187127 0.166779 0.133219 0.049 Uiso 1 1 calc R U . . .
C20 C 0.17447(14) 0.13399(16) 0.26076(18) 0.0361(7) Uani 1 1 d . . . . .
H20A H 0.142913 0.178065 0.222504 0.054 Uiso 1 1 calc R U . . .
H20B H 0.192144 0.144000 0.319473 0.054 Uiso 1 1 calc R U . . .
H20C H 0.147139 0.083761 0.238776 0.054 Uiso 1 1 calc R U . . .
C21 C 0.32147(15) 0.09044(16) 0.46887(16) 0.0335(6) Uani 1 1 d . . . . .
H21A H 0.278010 0.122907 0.442416 0.050 Uiso 1 1 calc R U . . .
H21B H 0.361981 0.113252 0.525273 0.050 Uiso 1 1 calc R U . . .
H21C H 0.312489 0.035613 0.476994 0.050 Uiso 1 1 calc R U . . .
C22 C 0.40830(14) 0.04678(15) 0.44743(17) 0.0336(6) Uani 1 1 d . . . . .
H22A H 0.418105 0.043266 0.407405 0.050 Uiso 1 1 calc R U . . .
H22B H 0.404208 -0.007214 0.462778 0.050 Uiso 1 1 calc R U . . .
H22C H 0.448007 0.075266 0.500104 0.050 Uiso 1 1 calc R U . . .
C23 C 0.40459(12) 0.22599(13) 0.42955(14) 0.0205(5) Uani 1 1 d . . . . .
C24 C 0.41849(13) 0.27543(14) 0.49831(14) 0.0234(5) Uani 1 1 d . . . . .
C25 C 0.47767(14) 0.32116(15) 0.53950(15) 0.0291(6) Uani 1 1 d . . . . .
H25 H 0.490977 0.354926 0.585654 0.035 Uiso 1 1 calc R U . . .
C26 C 0.52069(14) 0.31951(15) 0.51462(16) 0.0311(6) Uani 1 1 d . . . . .
H26 H 0.561455 0.354066 0.544105 0.037 Uiso 1 1 calc R U . . .
C27 C 0.50657(13) 0.26938(14) 0.44835(16) 0.0278(6) Uani 1 1 d . . . . .
H27 H 0.537824 0.270016 0.435202 0.033 Uiso 1 1 calc R U . . .
C28 C 0.44900(13) 0.22149(13) 0.40488(14) 0.0226(5) Uani 1 1 d . . . . .
C29 C 0.37530(14) 0.28192(14) 0.53237(15) 0.0265(6) Uani 1 1 d . . . . .
H29 H 0.328097 0.253563 0.489776 0.032 Uiso 1 1 calc R U . . .
C30 C 0.35834(14) 0.36965(15) 0.53757(16) 0.0329(6) Uani 1 1 d . . . . .
H30A H 0.338516 0.397355 0.483458 0.049 Uiso 1 1 calc R U . . .
H30B H 0.402891 0.396385 0.586395 0.049 Uiso 1 1 calc R U . . .
H30C H 0.322859 0.370861 0.546144 0.049 Uiso 1 1 calc R U . . .
C31 C 0.41334(15) 0.24496(17) 0.62345(16) 0.0343(6) Uani 1 1 d . . . . .
H31A H 0.379801 0.245019 0.635075 0.052 Uiso 1 1 calc R U . . .
H31B H 0.456254 0.276688 0.667832 0.052 Uiso 1 1 calc R U . . .
H31C H 0.427904 0.189894 0.624790 0.052 Uiso 1 1 calc R U . . .
C32 C 0.43897(13) 0.16566(14) 0.33387(15) 0.0264(6) Uani 1 1 d . . . . .
H32 H 0.397146 0.129228 0.310343 0.032 Uiso 1 1 calc R U . . .
C33 C 0.50333(14) 0.11478(16) 0.36960(18) 0.0357(7) Uani 1 1 d . . . . .
H33A H 0.491993 0.077716 0.324660 0.054 Uiso 1 1 calc R U . . .
H33B H 0.516201 0.084318 0.419343 0.054 Uiso 1 1 calc R U . . .
H33C H 0.544138 0.148820 0.388297 0.054 Uiso 1 1 calc R U . . .
C34 C 0.42268(15) 0.21191(17) 0.25413(17) 0.0340(6) Uani 1 1 d . . . . .
H34A H 0.419193 0.173412 0.214962 0.051 Uiso 1 1 calc R U . . .
H34B H 0.461927 0.249801 0.275512 0.051 Uiso 1 1 calc R U . . .
H34C H 0.376865 0.241043 0.222736 0.051 Uiso 1 1 calc R U . . .
F1_1 F 0.3074(9) 0.4410(13) 0.0092(10) 0.044(2) Uani 0.55(3) 1 d . U P A 1
F2_1 F 0.2127(6) 0.3881(9) -0.0238(7) 0.0492(18) Uani 0.55(3) 1 d . U P A 1
F3_1 F 0.2934(8) 0.3131(7) 0.0030(8) 0.0460(19) Uani 0.55(3) 1 d . U P A 1
F1_11 F 0.2904(10) 0.4437(15) -0.0021(14) 0.045(3) Uani 0.45(3) 1 d . U P A 2
F2_11 F 0.2160(8) 0.3615(10) -0.0248(9) 0.049(2) Uani 0.45(3) 1 d . U P A 2
F3_11 F 0.3168(10) 0.3182(10) 0.0200(10) 0.049(2) Uani 0.45(3) 1 d . U P A 2

loop_
_atom_site_aniso_label
_atom_site_aniso_U_11
_atom_site_aniso_U_22
_atom_site_aniso_U_33
_atom_site_aniso_U_23
_atom_site_aniso_U_13
_atom_site_aniso_U_12
F1 0.0339(9) 0.0406(9) 0.0309(8) -0.0103(6) 0.0174(7) -0.0164(7)
O1 0.0166(9) 0.0233(9) 0.0194(8) -0.0031(6) 0.0081(7) 0.0003(7)
N1 0.0180(10) 0.0150(9) 0.0187(9) 0.0001(7) 0.0098(9) -0.0014(8)
B1 0.0176(14) 0.0199(13) 0.0186(12) -0.0020(10) 0.0092(11) -0.0008(11)
C1 0.0178(12) 0.0148(11) 0.0226(11) 0.0008(9) 0.0103(10) 0.0028(9)
C2 0.0230(13) 0.0181(12) 0.0250(12) 0.0002(9) 0.0117(11) 0.0031(10)
O2 0.0145(8) 0.0242(9) 0.0206(8) -0.0008(6) 0.0065(7) 0.0012(7)
F2 0.0208(8) 0.0380(9) 0.0617(11) 0.0056(8) 0.0196(8) 0.0022(7)
C3 0.0316(14) 0.0173(12) 0.0259(12) 0.0024(9) 0.0192(11) 0.0022(10)
F3 0.0323(9) 0.0268(8) 0.0421(8) -0.0004(6) 0.0227(7) -0.0097(7)
C4 0.0292(14) 0.0187(12) 0.0314(13) 0.0010(10) 0.0209(12) 0.0007(11)
C5 0.0228(13) 0.0170(12) 0.0296(12) -0.0012(9) 0.0161(11) 0.0017(10)
C6 0.0213(13) 0.0167(11) 0.0207(11) 0.0017(9) 0.0120(10) 0.0041(10)
C7 0.0461(17) 0.0241(13) 0.0290(12) 0.0013(10) 0.0232(13) -0.0034(12)
C8 0.0239(14) 0.0247(13) 0.0368(14) 0.0034(11) 0.0194(12) 0.0013(11)
C9 0.0165(12) 0.0190(12) 0.0256(11) 0.0038(9) 0.0110(10) -0.0003(10)
C10 0.0173(12) 0.0160(11) 0.0238(11) 0.0036(9) 0.0106(10) -0.0002(9)
C11 0.0197(13) 0.0244(13) 0.0274(12) 0.0017(10) 0.0090(11) 0.0004(10)
C12 0.0223(14) 0.0275(14) 0.0413(15) 0.0038(11) 0.0147(12) 0.0048(11)
C13 0.0293(15) 0.0270(14) 0.0416(15) -0.0001(11) 0.0228(13) 0.0068(11)
C14 0.0240(14) 0.0252(13) 0.0275(12) -0.0004(10) 0.0157(11) -0.0004(11)
C15 0.0203(13) 0.0225(12) 0.0186(11) -0.0009(9) 0.0135(11) -0.0032(10)
C16 0.0201(13) 0.0206(12) 0.0209(11) -0.0029(9) 0.0092(10) -0.0056(10)
C17 0.0242(14) 0.0188(12) 0.0274(12) -0.0019(9) 0.0121(11) -0.0050(10)
C18 0.0268(14) 0.0162(12) 0.0246(11) 0.0035(9) 0.0138(11) -0.0019(10)
C19 0.0291(15) 0.0286(14) 0.0230(12) -0.0050(10) 0.0095(11) -0.0019(11)
C20 0.0256(15) 0.0291(15) 0.0424(15) 0.0022(12) 0.0169(13) -0.0079(12)
C21 0.0391(16) 0.0258(14) 0.0315(13) 0.0012(11) 0.0210(13) -0.0068(12)
C22 0.0297(15) 0.0201(13) 0.0342(14) 0.0052(10) 0.0130(12) 0.0012(11)
C23 0.0157(12) 0.0158(11) 0.0190(10) 0.0019(9) 0.0063(10) -0.0013(9)
C24 0.0185(12) 0.0191(12) 0.0193(11) 0.0023(9) 0.0062(10) 0.0013(10)
C25 0.0247(14) 0.0240(13) 0.0213(12) -0.0034(10) 0.0071(11) -0.0049(11)
C26 0.0184(13) 0.0259(13) 0.0309(13) 0.0029(10) 0.0078(11) -0.0034(11)
C27 0.0188(13) 0.0254(13) 0.0330(13) 0.0045(10) 0.0140(11) 0.0004(11)
C28 0.0203(13) 0.0169(12) 0.0234(11) 0.0040(9) 0.0109(11) 0.0018(10)
C29 0.0241(14) 0.0245(13) 0.0223(12) -0.0037(10) 0.0112(11) -0.0005(10)
C30 0.0251(14) 0.0340(15) 0.0276(13) -0.0083(11) 0.0116(11) 0.0006(12)
C31 0.0328(16) 0.0378(15) 0.0240(12) 0.0009(11) 0.0145(12) 0.0006(12)
C32 0.0216(13) 0.0227(13) 0.0319(13) 0.0011(10) 0.0160(11) 0.0029(10)
C33 0.0284(15) 0.0286(14) 0.0416(15) 0.0082(12) 0.0188(13) 0.0101(12)
C34 0.0330(16) 0.0360(15) 0.0330(14) 0.0049(11) 0.0213(13) 0.0119(12)
F1_1 0.057(5) 0.039(3) 0.026(4) 0.003(3) 0.023(4) -0.017(4)
F2_1 0.048(2) 0.047(4) 0.0261(19) -0.001(3) 0.0123(17) -0.005(3)
F3_1 0.071(5) 0.030(2) 0.028(3) -0.007(2) 0.029(3) -0.002(3)
F1_11 0.055(5) 0.032(3) 0.028(4) 0.004(3) 0.018(4) -0.009(4)
F2_11 0.054(3) 0.051(5) 0.022(2) -0.002(4) 0.015(2) -0.016(4)
F3_11 0.063(6) 0.045(4) 0.031(4) -0.006(3) 0.026(4) 0.010(4)

loop_
_atom_type_symbol
_atom_type_description
_atom_type_scat_dispersion_real
_atom_type_scat_dispersion_imag
_atom_type_scat_source
C C 0.0033 0.0016 'International Tables Vol C Tables 4.2.6.8 and 6.1.1.4'
H H 0.0000 0.0000 'International Tables Vol C Tables 4.2.6.8 and 6.1.1.4'
B B 0.0013 0.0007 'International Tables Vol C Tables 4.2.6.8 and 6.1.1.4'
N N 0.0061 0.0033 'International Tables Vol C Tables 4.2.6.8 and 6.1.1.4'
O O 0.0106 0.0060 'International Tables Vol C Tables 4.2.6.8 and 6.1.1.4'
F F 0.0171 0.0103 'International Tables Vol C Tables 4.2.6.8 and 6.1.1.4'

loop_
_exptl_crystal_face_index_h
_exptl_crystal_face_index_k
_exptl_crystal_face_index_l
_exptl_crystal_face_perp_dist
1.00 0.00 -2.00 0.1850
-1.00 0.00 2.00 0.2360
0.00 -1.00 -1.00 0.1630
0.00 1.00 1.00 0.1340
1.00 1.00 -2.00 0.1910
-1.00 -1.00 2.00 0.2100
1.00 -1.00 -2.00 0.1600
-1.00 1.00 2.00 0.2120
0.00 1.00 -1.00 0.1940
0.00 -1.00 1.00 0.1310
1.00 -1.00 -1.00 0.1430
-1.00 1.00 1.00 0.2050
-2.00 -1.00 2.00 0.2560
2.00 1.00 -2.00 0.1830
-2.00 -1.00 1.00 0.2330
2.00 1.00 -1.00 0.2170
-1.00 0.00 0.00 0.1850
1.00 0.00 0.00 0.2020
2.00 0.00 -1.00 0.2300
-2.00 0.00 1.00 0.2710
-2.00 1.00 0.00 0.1790
-1.00 1.00 0.00 0.1550
1.00 -1.00 0.00 0.1130
-1.00 2.00 0.00 0.1190
1.00 -2.00 0.00 0.0810
0.00 -1.00 0.00 0.0710
0.00 1.00 0.00 0.0610

loop_
_geom_angle_atom_site_label_1
_geom_angle_atom_site_label_2
_geom_angle_atom_site_label_3
_geom_angle
_geom_angle_site_symmetry_1
_geom_angle_site_symmetry_3
_geom_angle_publ_flag
C9 O1 B1 108.45(17) . . ?
C15 N1 C23 121.53(19) . . ?
C15 N1 C18 115.20(19) . . ?
C23 N1 C18 123.11(17) . . ?
O2 B1 O1 105.04(19) . . ?
O2 B1 C1 106.09(19) . . ?
O1 B1 C1 114.58(18) . . ?
O2 B1 C15 106.97(19) . . ?
O1 B1 C15 105.27(17) . . ?
C1 B1 C15 118.0(2) . . ?
C6 C1 C2 114.5(2) . . ?
C6 C1 B1 119.9(2) . . ?
C2 C1 B1 125.4(2) . . ?
C3 C2 C1 126.5(2) . . ?
C3 C2 H2 116.8 . . ?
C1 C2 H2 116.8 . . ?
C10 O2 B1 103.71(17) . . ?
C4 C3 C2 118.4(2) . . ?
C4 C3 C7 116.5(2) . . ?
C2 C3 C7 125.1(2) . . ?
C3 C4 C5 116.1(2) . . ?
C3 C4 H4 122.0 . . ?
C5 C4 H4 122.0 . . ?
C8 C5 C6 117.8(2) . . ?
C8 C5 C4 116.5(2) . . ?
C6 C5 C4 125.6(2) . . ?
C1 C6 C5 118.9(2) . . ?
C1 C6 H6 120.6 . . ?
C5 C6 H6 120.6 . . ?
F2_11 C7 F1_11 106.3(8) . . ?
F2_1 C7 F3_1 104.9(5) . . ?
F2_1 C7 F1_1 105.1(7) . . ?
F3_1 C7 F1_1 104.8(11) . . ?
F2_11 C7 F3_11 104.2(7) . . ?
F1_11 C7 F3_11 103.6(14) . . ?
F2_11 C7 C3 111.5(8) . . ?
F2_1 C7 C3 108.0(7) . . ?
F1_11 C7 C3 118.9(11) . . ?
F3_1 C7 C3 118.3(6) . . ?
F1_1 C7 C3 114.6(8) . . ?
F3_11 C7 C3 111.2(7) . . ?
F2 C8 F3 104.1(2) . . ?
F2 C8 F1 109.3(2) . . ?
F3 C8 F1 109.17(19) . . ?
F2 C8 C5 109.1(2) . . ?
F3 C8 C5 112.5(2) . . ?
F1 C8 C5 112.4(2) . . ?
O1 C9 C10 106.5(2) . . ?
O1 C9 C14 128.2(2) . . ?
C10 C9 C14 125.3(2) . . ?
C11 C10 C9 117.4(2) . . ?
C11 C10 O2 127.1(2) . . ?
C9 C10 O2 115.5(2) . . ?
C10 C11 C12 117.5(2) . . ?
C10 C11 H11 121.3 . . ?
C12 C11 H11 121.3 . . ?
C13 C12 C11 125.2(2) . . ?
C13 C12 H12 117.4 . . ?
C11 C12 H12 117.4 . . ?
C14 C13 C12 117.0(2) . . ?
C14 C13 H13 121.5 . . ?
C12 C13 H13 121.5 . . ?
C13 C14 C9 117.6(2) . . ?
C13 C14 H14 121.2 . . ?
C9 C14 H14 121.2 . . ?
N1 C15 C16 107.6(2) . . ?
N1 C15 B1 127.4(2) . . ?
C16 C15 B1 124.66(19) . . ?
C15 C16 C17 106.19(19) . . ?
C15 C16 C20 109.5(2) . . ?
C17 C16 C20 109.3(2) . . ?
C15 C16 C19 106.91(19) . . ?
C17 C16 C19 108.7(2) . . ?
C20 C16 C19 115.8(2) . . ?
C18 C17 C16 104.44(19) . . ?
C18 C17 H17A 110.9 . . ?
C16 C17 H17A 110.9 . . ?
C18 C17 H17B 110.9 . . ?
C16 C17 H17B 110.9 . . ?
H17A C17 H17B 108.9 . . ?
C22 C18 C17 109.1(2) . . ?
C22 C18 N1 113.4(2) . . ?
C17 C18 N1 98.39(17) . . ?
C22 C18 C21 109.9(2) . . ?
C17 C18 C21 115.8(2) . . ?
N1 C18 C21 109.94(19) . . ?
C16 C19 H19A 109.5 . . ?
C16 C19 H19B 109.5 . . ?
H19A C19 H19B 109.5 . . ?
C16 C19 H19C 109.5 . . ?
H19A C19 H19C 109.5 . . ?
H19B C19 H19C 109.5 . . ?
C16 C20 H20A 109.5 . . ?
C16 C20 H20B 109.5 . . ?
H20A C20 H20B 109.5 . . ?
C16 C20 H20C 109.5 . . ?
H20A C20 H20C 109.5 . . ?
H20B C20 H20C 109.5 . . ?
C18 C21 H21A 109.5 . . ?
C18 C21 H21B 109.5 . . ?
H21A C21 H21B 109.5 . . ?
C18 C21 H21C 109.5 . . ?
H21A C21 H21C 109.5 . . ?
H21B C21 H21C 109.5 . . ?
C18 C22 H22A 109.5 . . ?
C18 C22 H22B 109.5 . . ?
H22A C22 H22B 109.5 . . ?
C18 C22 H22C 109.5 . . ?
H22A C22 H22C 109.5 . . ?
H22B C22 H22C 109.5 . . ?
N1 C23 C28 114.20(19) . . ?
N1 C23 C24 119.5(2) . . ?
C28 C23 C24 126.2(2) . . ?
C25 C24 C23 114.3(2) . . ?
C25 C24 C29 115.7(2) . . ?
C23 C24 C29 130.0(2) . . ?
C24 C25 C26 120.3(2) . . ?
C24 C25 H25 119.8 . . ?
C26 C25 H25 119.8 . . ?
C25 C26 C27 124.0(2) . . ?
C25 C26 H26 118.0 . . ?
C27 C26 H26 118.0 . . ?
C28 C27 C26 119.2(2) . . ?
C28 C27 H27 120.4 . . ?
C26 C27 H27 120.4 . . ?
C27 C28 C23 115.8(2) . . ?
C27 C28 C32 115.6(2) . . ?
C23 C28 C32 128.6(2) . . ?
C30 C29 C31 106.1(2) . . ?
C30 C29 C24 111.9(2) . . ?
C31 C29 C24 115.7(2) . . ?
C30 C29 H29 107.6 . . ?
C31 C29 H29 107.6 . . ?
C24 C29 H29 107.6 . . ?
C29 C30 H30A 109.5 . . ?
C29 C30 H30B 109.5 . . ?
H30A C30 H30B 109.5 . . ?
C29 C30 H30C 109.5 . . ?
H30A C30 H30C 109.5 . . ?
H30B C30 H30C 109.5 . . ?
C29 C31 H31A 109.5 . . ?
C29 C31 H31B 109.5 . . ?
H31A C31 H31B 109.5 . . ?
C29 C31 H31C 109.5 . . ?
H31A C31 H31C 109.5 . . ?
H31B C31 H31C 109.5 . . ?
C33 C32 C34 105.4(2) . . ?
C33 C32 C28 113.3(2) . . ?
C34 C32 C28 114.9(2) . . ?
C33 C32 H32 107.6 . . ?
C34 C32 H32 107.6 . . ?
C28 C32 H32 107.6 . . ?
C32 C33 H33A 109.5 . . ?
C32 C33 H33B 109.5 . . ?
H33A C33 H33B 109.5 . . ?
C32 C33 H33C 109.5 . . ?
H33A C33 H33C 109.5 . . ?
H33B C33 H33C 109.5 . . ?
C32 C34 H34A 109.5 . . ?
C32 C34 H34B 109.5 . . ?
H34A C34 H34B 109.5 . . ?
C32 C34 H34C 109.5 . . ?
H34A C34 H34C 109.5 . . ?
H34B C34 H34C 109.5 . . ?

loop_
_geom_bond_atom_site_label_1
_geom_bond_atom_site_label_2
_geom_bond_distance
_geom_bond_site_symmetry_2
_geom_bond_publ_flag
F1 C8 1.407(3) . ?
O1 C9 1.302(3) . ?
O1 B1 1.563(3) . ?
N1 C15 1.247(3) . ?
N1 C23 1.408(3) . ?
N1 C18 1.564(3) . ?
B1 O2 1.403(3) . ?
B1 C1 1.663(4) . ?
B1 C15 1.676(4) . ?
C1 C6 1.342(3) . ?
C1 C2 1.452(3) . ?
C2 C3 1.430(4) . ?
C2 H2 0.9500 . ?
O2 C10 1.394(3) . ?
F2 C8 1.311(3) . ?
C3 C4 1.326(3) . ?
C3 C7 1.545(3) . ?
F3 C8 1.381(3) . ?
C4 C5 1.439(3) . ?
C4 H4 0.9500 . ?
C5 C8 1.426(3) . ?
C5 C6 1.437(3) . ?
C6 H6 0.9500 . ?
C7 F2_11 1.254(15) . ?
C7 F2_1 1.287(12) . ?
C7 F1_11 1.33(3) . ?
C7 F3_1 1.332(14) . ?
C7 F1_1 1.39(2) . ?
C7 F3_11 1.414(18) . ?
C9 C10 1.385(3) . ?
C9 C14 1.426(3) . ?
C10 C11 1.300(3) . ?
C11 C12 1.449(4) . ?
C11 H11 0.9500 . ?
C12 C13 1.370(4) . ?
C12 H12 0.9500 . ?
C13 C14 1.324(4) . ?
C13 H13 0.9500 . ?
C14 H14 0.9500 . ?
C15 C16 1.488(3) . ?
C16 C17 1.514(3) . ?
C16 C20 1.524(4) . ?
C16 C19 1.616(3) . ?
C17 C18 1.491(3) . ?
C17 H17A 0.9900 . ?
C17 H17B 0.9900 . ?
C18 C22 1.449(4) . ?
C18 C21 1.618(4) . ?
C19 H19A 0.9800 . ?
C19 H19B 0.9800 . ?
C19 H19C 0.9800 . ?
C20 H20A 0.9800 . ?
C20 H20B 0.9800 . ?
C20 H20C 0.9800 . ?
C21 H21A 0.9800 . ?
C21 H21B 0.9800 . ?
C21 H21C 0.9800 . ?
C22 H22A 0.9800 . ?
C22 H22B 0.9800 . ?
C22 H22C 0.9800 . ?
C23 C28 1.450(3) . ?
C23 C24 1.456(3) . ?
C24 C25 1.337(3) . ?
C24 C29 1.583(4) . ?
C25 C26 1.419(4) . ?
C25 H25 0.9500 . ?
C26 C27 1.421(4) . ?
C26 H26 0.9500 . ?
C27 C28 1.331(3) . ?
C27 H27 0.9500 . ?
C28 C32 1.592(3) . ?
C29 C30 1.545(4) . ?
C29 C31 1.556(3) . ?
C29 H29 1.0000 . ?
C30 H30A 0.9800 . ?
C30 H30B 0.9800 . ?
C30 H30C 0.9800 . ?
C31 H31A 0.9800 . ?
C31 H31B 0.9800 . ?
C31 H31C 0.9800 . ?
C32 C33 1.490(4) . ?
C32 C34 1.589(4) . ?
C32 H32 1.0000 . ?
C33 H33A 0.9800 . ?
C33 H33B 0.9800 . ?
C33 H33C 0.9800 . ?
C34 H34A 0.9800 . ?
C34 H34B 0.9800 . ?
C34 H34C 0.9800 . ?

loop_
_geom_torsion_atom_site_label_1
_geom_torsion_atom_site_label_2
_geom_torsion_atom_site_label_3
_geom_torsion_atom_site_label_4
_geom_torsion
_geom_torsion_site_symmetry_1
_geom_torsion_site_symmetry_2
_geom_torsion_site_symmetry_3
_geom_torsion_site_symmetry_4
_geom_torsion_publ_flag
C9 O1 B1 O2 -9.0(2) . . . . ?
C9 O1 B1 C1 107.0(2) . . . . ?
C9 O1 B1 C15 -121.80(19) . . . . ?
O2 B1 C1 C6 148.3(2) . . . . ?
O1 B1 C1 C6 32.9(3) . . . . ?
C15 B1 C1 C6 -91.9(3) . . . . ?
O2 B1 C1 C2 -26.5(3) . . . . ?
O1 B1 C1 C2 -141.9(2) . . . . ?
C15 B1 C1 C2 93.4(3) . . . . ?
C6 C1 C2 C3 1.7(3) . . . . ?
B1 C1 C2 C3 176.7(2) . . . . ?
O1 B1 O2 C10 7.6(2) . . . . ?
C1 B1 O2 C10 -114.08(19) . . . . ?
C15 B1 O2 C10 119.18(19) . . . . ?
C1 C2 C3 C4 -0.7(4) . . . . ?
C1 C2 C3 C7 177.1(2) . . . . ?
C2 C3 C4 C5 -0.6(3) . . . . ?
C7 C3 C4 C5 -178.5(2) . . . . ?
C3 C4 C5 C8 177.7(2) . . . . ?
C3 C4 C5 C6 0.8(4) . . . . ?
C2 C1 C6 C5 -1.4(3) . . . . ?
B1 C1 C6 C5 -176.7(2) . . . . ?
C8 C5 C6 C1 -176.5(2) . . . . ?
C4 C5 C6 C1 0.3(4) . . . . ?
C4 C3 C7 F2_11 -158.4(9) . . . . ?
C2 C3 C7 F2_11 23.8(10) . . . . ?
C4 C3 C7 F2_1 -136.8(7) . . . . ?
C2 C3 C7 F2_1 45.4(7) . . . . ?
C4 C3 C7 F1_11 -34.2(12) . . . . ?
C2 C3 C7 F1_11 148.0(12) . . . . ?
C4 C3 C7 F3_1 104.3(8) . . . . ?
C2 C3 C7 F3_1 -73.5(8) . . . . ?
C4 C3 C7 F1_1 -20.1(10) . . . . ?
C2 C3 C7 F1_1 162.0(10) . . . . ?
C4 C3 C7 F3_11 85.8(9) . . . . ?
C2 C3 C7 F3_11 -92.0(9) . . . . ?
C6 C5 C8 F2 95.0(3) . . . . ?
C4 C5 C8 F2 -82.1(3) . . . . ?
C6 C5 C8 F3 -150.0(2) . . . . ?
C4 C5 C8 F3 32.8(3) . . . . ?
C6 C5 C8 F1 -26.3(3) . . . . ?
C4 C5 C8 F1 156.5(2) . . . . ?
B1 O1 C9 C10 6.1(2) . . . . ?
B1 O1 C9 C14 -173.1(2) . . . . ?
O1 C9 C10 C11 177.5(2) . . . . ?
C14 C9 C10 C11 -3.4(4) . . . . ?
O1 C9 C10 O2 -1.2(3) . . . . ?
C14 C9 C10 O2 178.0(2) . . . . ?
B1 O2 C10 C11 176.8(2) . . . . ?
B1 O2 C10 C9 -4.7(3) . . . . ?
C9 C10 C11 C12 2.0(3) . . . . ?
O2 C10 C11 C12 -179.6(2) . . . . ?
C10 C11 C12 C13 0.1(4) . . . . ?
C11 C12 C13 C14 -1.0(4) . . . . ?
C12 C13 C14 C9 -0.2(4) . . . . ?
O1 C9 C14 C13 -178.5(2) . . . . ?
C10 C9 C14 C13 2.5(4) . . . . ?
C23 N1 C15 C16 165.7(2) . . . . ?
C18 N1 C15 C16 -9.7(3) . . . . ?
C23 N1 C15 B1 -20.7(4) . . . . ?
C18 N1 C15 B1 163.9(2) . . . . ?
O2 B1 C15 N1 -166.2(2) . . . . ?
O1 B1 C15 N1 -54.9(3) . . . . ?
C1 B1 C15 N1 74.4(3) . . . . ?
O2 B1 C15 C16 6.4(3) . . . . ?
O1 B1 C15 C16 117.7(2) . . . . ?
C1 B1 C15 C16 -113.0(2) . . . . ?
N1 C15 C16 C17 -9.2(3) . . . . ?
B1 C15 C16 C17 176.9(2) . . . . ?
N1 C15 C16 C20 108.7(2) . . . . ?
B1 C15 C16 C20 -65.1(3) . . . . ?
N1 C15 C16 C19 -125.1(2) . . . . ?
B1 C15 C16 C19 61.0(3) . . . . ?
C15 C16 C17 C18 24.4(3) . . . . ?
C20 C16 C17 C18 -93.7(2) . . . . ?
C19 C16 C17 C18 139.1(2) . . . . ?
C16 C17 C18 C22 -145.3(2) . . . . ?
C16 C17 C18 N1 -26.9(2) . . . . ?
C16 C17 C18 C21 90.1(2) . . . . ?
C15 N1 C18 C22 139.5(2) . . . . ?
C23 N1 C18 C22 -35.8(3) . . . . ?
C15 N1 C18 C17 24.4(3) . . . . ?
C23 N1 C18 C17 -150.9(2) . . . . ?
C15 N1 C18 C21 -97.0(2) . . . . ?
C23 N1 C18 C21 87.6(3) . . . . ?
C15 N1 C23 C28 -83.0(3) . . . . ?
C18 N1 C23 C28 92.1(2) . . . . ?
C15 N1 C23 C24 96.5(3) . . . . ?
C18 N1 C23 C24 -88.4(3) . . . . ?
N1 C23 C24 C25 -178.0(2) . . . . ?
C28 C23 C24 C25 1.5(3) . . . . ?
N1 C23 C24 C29 3.3(3) . . . . ?
C28 C23 C24 C29 -177.3(2) . . . . ?
C23 C24 C25 C26 0.6(3) . . . . ?
C29 C24 C25 C26 179.5(2) . . . . ?
C24 C25 C26 C27 -2.0(4) . . . . ?
C25 C26 C27 C28 1.3(4) . . . . ?
C26 C27 C28 C23 0.7(3) . . . . ?
C26 C27 C28 C32 -178.2(2) . . . . ?
N1 C23 C28 C27 177.3(2) . . . . ?
C24 C23 C28 C27 -2.1(3) . . . . ?
N1 C23 C28 C32 -4.0(3) . . . . ?
C24 C23 C28 C32 176.6(2) . . . . ?
C25 C24 C29 C30 51.4(3) . . . . ?
C23 C24 C29 C30 -129.9(2) . . . . ?
C25 C24 C29 C31 -70.3(3) . . . . ?
C23 C24 C29 C31 108.4(3) . . . . ?
C27 C28 C32 C33 55.6(3) . . . . ?
C23 C28 C32 C33 -123.1(3) . . . . ?
C27 C28 C32 C34 -65.6(3) . . . . ?
C23 C28 C32 C34 115.7(3) . . . . ?
